data_7711600
loop_
_publ_author_name
'Taniguchi, Kouji'
'Huang, Po-Jung'
'Kimura, Shojiro'
'Miyasaka, Hitoshi'

_publ_section_title
;
 Chiral weak ferromagnets formed in one-dimensional organic--inorganic
 hybrid manganese chloride hydrates
;
_journal_name_full 'Dalton Transactions'
_journal_paper_doi 10.1039/D2DT02928F
_journal_year 2022
_chemical_absolute_configuration syn
_chemical_formula_moiety '2(Cl4 H2 Mn O), 4(C9 H14 N)'
_chemical_formula_sum 'C18 H30 Cl4 Mn N2 O'
_chemical_formula_weight 487.18
_space_group_crystal_system monoclinic
_space_group_IT_number 4
_space_group_name_Hall 'P 2yb'
_space_group_name_H-M_alt 'P 1 21 1'
_atom_sites_solution_hydrogens mixed
_atom_sites_solution_primary dual
_audit_creation_date 2021-03-01
_audit_creation_method
;
Olex2 1.3-ac4
(compiled 2019.04.23 svn.r3594 for Rigaku Oxford Diffraction, GUI svn.r5739)
;
_audit_update_record
;
2022-07-15 deposited with the CCDC.	2022-10-27 downloaded from the CCDC.
;
_cell_angle_alpha 90
_cell_angle_beta 90.502(2)
_cell_angle_gamma 90
_cell_formula_units_Z 4
_cell_length_a 17.5439(4)
_cell_length_b 7.2896(2)
_cell_length_c 17.6559(5)
_cell_measurement_reflns_used 14559
_cell_measurement_temperature 103
_cell_measurement_theta_max 30.8070
_cell_measurement_theta_min 2.3130
_cell_volume 2257.89(10)
_computing_cell_refinement 'CrysAlisPro 1.171.41.89a (Rigaku OD, 2020)'
_computing_data_collection 'CrysAlisPro 1.171.41.89a (Rigaku OD, 2020)'
_computing_data_reduction 'CrysAlisPro 1.171.41.89a (Rigaku OD, 2020)'
_computing_molecular_graphics 'Olex2 (Dolomanov et al., 2009)'
_computing_publication_material 'Olex2 (Dolomanov et al., 2009)'
_computing_structure_refinement 'ShelXL (Sheldrick, 2015)'
_computing_structure_solution 'ShelXT (Sheldrick, 2015)'
_diffrn_ambient_temperature 103
_diffrn_detector 'Hybrid Pixel Array Detector'
_diffrn_detector_area_resol_mean 10.0000
_diffrn_detector_type HyPix
_diffrn_measured_fraction_theta_full 1.000
_diffrn_measured_fraction_theta_max 0.840
_diffrn_measurement_details
;
List of Runs (angles in degrees, time in seconds):

  # Type    Start    End  Width  t~exp~   \w     \q     \k     \f   Frames
#--------------------------------------------------------------------------
  1  \w    -14.00  68.00   0.50  277.63    --   -3.97  38.00-150.00  164
  2  \w    -11.00  37.00   0.50  277.63    --    4.28 -99.00-180.00   96
  3  \w    -11.00  37.00   0.50  277.63    --    4.28 -99.00  30.00   96
  4  \w     -7.00  77.00   0.50  277.63    --    4.28  38.00 -30.00  168
  5  \w    -26.00  68.00   0.50  277.63    --   -3.97  77.00-120.00  188
  6  \w    -11.00  32.00   0.50  277.63    --    4.28 -99.00 120.00   86
;
_diffrn_measurement_device 'four-circle diffractometer'
_diffrn_measurement_device_type 'ROD, Synergy Custom system, HyPix'
_diffrn_measurement_method '\w scans'
_diffrn_measurement_specimen_support 'Mitegen 50um'
_diffrn_orient_matrix_type 'CrysAlisPro convention (1999,Acta A55,543-557)'
_diffrn_orient_matrix_UB_11 -0.0110367000
_diffrn_orient_matrix_UB_12 -0.0213487000
_diffrn_orient_matrix_UB_13 -0.0377235000
_diffrn_orient_matrix_UB_21 -0.0133223000
_diffrn_orient_matrix_UB_22 0.0910860000
_diffrn_orient_matrix_UB_23 -0.0050738000
_diffrn_orient_matrix_UB_31 0.0365463000
_diffrn_orient_matrix_UB_32 0.0267501000
_diffrn_orient_matrix_UB_33 -0.0128440000
_diffrn_radiation_collimation 0.3
_diffrn_radiation_monochromator mirror
_diffrn_radiation_probe x-ray
_diffrn_radiation_type 'Mo K\a'
_diffrn_radiation_wavelength 0.71073
_diffrn_reflns_av_R_equivalents 0.0427
_diffrn_reflns_av_unetI/netI 0.0507
_diffrn_reflns_Laue_measured_fraction_full 1.000
_diffrn_reflns_Laue_measured_fraction_max 0.840
_diffrn_reflns_limit_h_max 24
_diffrn_reflns_limit_h_min -24
_diffrn_reflns_limit_k_max 10
_diffrn_reflns_limit_k_min -9
_diffrn_reflns_limit_l_max 25
_diffrn_reflns_limit_l_min -22
_diffrn_reflns_number 33573
_diffrn_reflns_point_group_measured_fraction_full 0.999
_diffrn_reflns_point_group_measured_fraction_max 0.778
_diffrn_reflns_theta_full 25.242
_diffrn_reflns_theta_max 31.259
_diffrn_reflns_theta_min 1.629
_diffrn_source 'Rotating-anode X-ray tube'
_diffrn_source_current 24.0
_diffrn_source_power 1.2
_diffrn_source_target Mo
_diffrn_source_type 'Rigaku (Mo) X-ray Source'
_diffrn_source_voltage 50.0
_exptl_absorpt_coefficient_mu 1.068
_exptl_absorpt_correction_T_max 1.00000
_exptl_absorpt_correction_T_min 0.73662
_exptl_absorpt_correction_type multi-scan
_exptl_absorpt_process_details
;
CrysAlisPro 1.171.41.89a (Rigaku Oxford Diffraction, 2020)
Empirical absorption correction using spherical harmonics,
implemented in SCALE3 ABSPACK scaling algorithm.
;
_exptl_crystal_colour white
_exptl_crystal_colour_primary white
_exptl_crystal_density_diffrn 1.433
_exptl_crystal_description needle
_exptl_crystal_F_000 1012
_exptl_crystal_size_max 0.204
_exptl_crystal_size_mid 0.01
_exptl_crystal_size_min 0.009
_refine_diff_density_max 0.839
_refine_diff_density_min -0.317
_refine_diff_density_rms 0.073
_refine_ls_abs_structure_details
;
 Flack x determined using 3996 quotients [(I+)-(I-)]/[(I+)+(I-)]
 (Parsons, Flack and Wagner, Acta Cryst. B69 (2013) 249-259).
;
_refine_ls_abs_structure_Flack -0.016(9)
_refine_ls_extinction_method none
_refine_ls_goodness_of_fit_ref 1.009
_refine_ls_hydrogen_treatment constr
_refine_ls_matrix_type full
_refine_ls_number_parameters 479
_refine_ls_number_reflns 11472
_refine_ls_number_restraints 1
_refine_ls_restrained_S_all 1.009
_refine_ls_R_factor_all 0.0398
_refine_ls_R_factor_gt 0.0307
_refine_ls_shift/su_max 0.001
_refine_ls_shift/su_mean 0.000
_refine_ls_structure_factor_coef Fsqd
_refine_ls_weighting_details 'w=1/[\s^2^(Fo^2^)+(0.0303P)^2^] where P=(Fo^2^+2Fc^2^)/3'
_refine_ls_weighting_scheme calc
_refine_ls_wR_factor_gt 0.0620
_refine_ls_wR_factor_ref 0.0644
_reflns_Friedel_coverage 0.732
_reflns_Friedel_fraction_full 0.997
_reflns_Friedel_fraction_max 0.708
_reflns_number_gt 10180
_reflns_number_total 11472
_reflns_threshold_expression 'I > 2\s(I)'
_cod_data_source_file d2dt02928f2.cif
_cod_data_source_block r-mephc2h3nh3mncl4h2o_auto
_cod_database_code 7711600
_shelx_shelxl_version_number 2018/3
_chemical_oxdiff_formula C18H30Cl4Mn1N2O1
_shelx_space_group_comment
;
The symmetry employed for this shelxl refinement is uniquely defined
by the following loop, which should always be used as a source of
symmetry information in preference to the above space-group names.
They are only intended as comments.
;
_diffrn_oxdiff_digest_frames
;
01d61265faf96849d87cffb65b92fa2006000253ca8
;
_reflns_odcompleteness_completeness 99.96
_reflns_odcompleteness_iscentric 1
_reflns_odcompleteness_theta 26.32
_olex2_refinement_description
;
1. Fixed Uiso
 At 1.2 times of:
  All C(H) groups, All C(H,H) groups, All N(H,H,H) groups
 At 1.5 times of:
  All C(H,H,H) groups, All O(H,H) groups
2.a Rotating group:
 O2(H2D,H2E), O1(H1F,H1G)
2.b Ternary CH refined with riding coordinates:
 C20(H20), C29(H29), C11(H11), C2(H2)
2.c Secondary CH2 refined with riding coordinates:
 C19(H19A,H19B), C1(H1D,H1E), C28(H28A,H28B), C10(H10A,H10B)
2.d Aromatic/amide H refined with riding coordinates:
 C33(H33), C32(H32), C27(H27), C36(H36), C26(H26), C23(H23), C5(H5), C35(H35),
 C34(H34), C25(H25), C14(H14), C18(H18), C24(H24), C9(H9), C15(H15), C16(H16),
 C7(H7), C6(H6), C17(H17), C8(H8)
2.e Idealised Me refined as rotating group:
 N4(H4A,H4B,H4C), N1(H1A,H1B,H1C), N2(H2A,H2B,H2C), N3(H3D,H3E,H3F), C30(H30A,
 H30B,H30C), C21(H21A,H21B,H21C), C3(H3A,H3B,H3C), C12(H12A,H12B,H12C)
;
_olex2_submission_special_instructions 'No special instructions were received'
_oxdiff_exptl_absorpt_empirical_details
;
Empirical correction (ABSPACK) includes:
- Absorption correction using spherical harmonics
- Frame scaling
;
_oxdiff_exptl_absorpt_empirical_full_max 1.499
_oxdiff_exptl_absorpt_empirical_full_min 0.794

loop_
_space_group_symop_operation_xyz
'x, y, z'
'-x, y+1/2, -z'

loop_
_atom_site_label
_atom_site_type_symbol
_atom_site_fract_x
_atom_site_fract_y
_atom_site_fract_z
_atom_site_U_iso_or_equiv
_atom_site_adp_type
_atom_site_occupancy
_atom_site_site_symmetry_order
_atom_site_calc_flag
_atom_site_refinement_flags_posn
_atom_site_refinement_flags_adp
_atom_site_refinement_flags_occupancy
_atom_site_disorder_assembly
_atom_site_disorder_group
Mn1 Mn 0.09560(2) 0.23064(6) 0.46404(2) 0.01015(9) Uani 1 1 d . . . . .
Mn2 Mn 0.39813(2) 0.13397(6) 0.52815(2) 0.01052(9) Uani 1 1 d . . . . .
Cl2 Cl -0.02006(4) 0.43142(10) 0.49054(4) 0.01183(13) Uani 1 1 d . . . . .
Cl7 Cl 0.36113(4) 0.19377(9) 0.39204(4) 0.01250(15) Uani 1 1 d . . . . .
Cl3 Cl 0.13597(4) 0.24066(10) 0.60402(4) 0.01254(14) Uani 1 1 d . . . . .
Cl5 Cl 0.31221(4) -0.14744(10) 0.54098(4) 0.01373(14) Uani 1 1 d . . . . .
Cl6 Cl 0.50765(4) -0.08477(9) 0.48806(4) 0.01223(14) Uani 1 1 d . . . . .
Cl4 Cl 0.04984(4) 0.16839(9) 0.33339(4) 0.01377(15) Uani 1 1 d . . . . .
Cl1 Cl 0.18137(4) 0.50319(10) 0.43943(4) 0.01323(14) Uani 1 1 d . . . . .
Cl8 Cl 0.44118(4) 0.11957(11) 0.66115(4) 0.01441(14) Uani 1 1 d . . . . .
O2 O 0.30581(11) 0.3251(3) 0.55812(12) 0.0163(5) Uani 1 1 d . . . . .
H2D H 0.271116 0.267759 0.581973 0.024 Uiso 1 1 d GR . . . .
H2E H 0.283667 0.362682 0.517811 0.024 Uiso 1 1 d GR . . . .
O1 O 0.19212(11) 0.0495(3) 0.43577(11) 0.0141(4) Uani 1 1 d . . . . .
H1F H 0.210798 0.004782 0.476328 0.021 Uiso 1 1 d GR . . . .
H1G H 0.228069 0.113154 0.417258 0.021 Uiso 1 1 d GR . . . .
N4 N 0.37733(14) 0.6394(4) 0.38933(14) 0.0153(5) Uani 1 1 d . . . . .
H4A H 0.363961 0.519825 0.382679 0.018 Uiso 1 1 calc GR . . . .
H4B H 0.347054 0.690900 0.425110 0.018 Uiso 1 1 calc GR . . . .
H4C H 0.426900 0.645955 0.404702 0.018 Uiso 1 1 calc GR . . . .
N1 N -0.04638(13) 0.2313(4) 0.64947(13) 0.0129(5) Uani 1 1 d . . . . .
H1A H -0.077354 0.187163 0.612089 0.015 Uiso 1 1 calc GR . . . .
H1B H 0.003174 0.213893 0.636450 0.015 Uiso 1 1 calc GR . . . .
H1C H -0.055296 0.353270 0.655873 0.015 Uiso 1 1 calc GR . . . .
N2 N 0.54242(15) 0.1826(4) 0.34947(14) 0.0170(6) Uani 1 1 d . . . . .
H2A H 0.565038 0.294923 0.350083 0.020 Uiso 1 1 calc GR . . . .
H2B H 0.560870 0.113980 0.388592 0.020 Uiso 1 1 calc GR . . . .
H2C H 0.491124 0.196054 0.354323 0.020 Uiso 1 1 calc GR . . . .
N3 N 0.14009(15) 0.6838(4) 0.60651(14) 0.0165(6) Uani 1 1 d . . . . .
H3D H 0.098537 0.724340 0.580223 0.020 Uiso 1 1 calc GR . . . .
H3E H 0.135858 0.560980 0.614602 0.020 Uiso 1 1 calc GR . . . .
H3F H 0.182919 0.706905 0.579409 0.020 Uiso 1 1 calc GR . . . .
C31 C 0.27437(16) 0.8621(4) 0.22210(16) 0.0139(6) Uani 1 1 d . . . . .
C22 C 0.22711(16) 0.8788(4) 0.78816(16) 0.0144(6) Uani 1 1 d . . . . .
C20 C 0.21858(16) 0.7413(4) 0.72443(16) 0.0148(6) Uani 1 1 d . . . . .
H20 H 0.261915 0.760506 0.688878 0.018 Uiso 1 1 calc R . . . .
C29 C 0.28770(16) 0.7167(4) 0.28150(16) 0.0138(6) Uani 1 1 d . . . . .
H29 H 0.249721 0.735478 0.322695 0.017 Uiso 1 1 calc R . . . .
C33 C 0.20427(17) 1.1289(4) 0.17855(17) 0.0181(6) Uani 1 1 d . . . . .
H33 H 0.165793 1.218255 0.186798 0.022 Uiso 1 1 calc R . . . .
C30 C 0.27642(17) 0.5229(4) 0.24948(17) 0.0174(6) Uani 1 1 d . . . . .
H30A H 0.227537 0.516557 0.222322 0.026 Uiso 1 1 calc GR . . . .
H30B H 0.276638 0.433959 0.291105 0.026 Uiso 1 1 calc GR . . . .
H30C H 0.317883 0.494371 0.214561 0.026 Uiso 1 1 calc GR . . . .
C32 C 0.22001(16) 0.9980(4) 0.23363(16) 0.0161(6) Uani 1 1 d . . . . .
H32 H 0.193154 1.001357 0.280099 0.019 Uiso 1 1 calc R . . . .
C19 C 0.14495(16) 0.7813(4) 0.68100(16) 0.0160(6) Uani 1 1 d . . . . .
H19A H 0.101108 0.744293 0.712439 0.019 Uiso 1 1 calc R . . . .
H19B H 0.141090 0.915079 0.672093 0.019 Uiso 1 1 calc R . . . .
C21 C 0.22297(17) 0.5432(4) 0.75308(18) 0.0194(6) Uani 1 1 d . . . . .
H21A H 0.268600 0.528200 0.784893 0.029 Uiso 1 1 calc GR . . . .
H21B H 0.225588 0.459343 0.709813 0.029 Uiso 1 1 calc GR . . . .
H21C H 0.177540 0.515457 0.782876 0.029 Uiso 1 1 calc GR . . . .
C1 C -0.06222(18) 0.1321(4) 0.72167(16) 0.0193(6) Uani 1 1 d . . . . .
H1D H -0.034062 0.014415 0.721654 0.023 Uiso 1 1 calc R . . . .
H1E H -0.117314 0.103334 0.723709 0.023 Uiso 1 1 calc R . . . .
C27 C 0.27845(16) 1.0229(4) 0.78078(17) 0.0184(6) Uani 1 1 d . . . . .
H27 H 0.306360 1.035578 0.735217 0.022 Uiso 1 1 calc R . . . .
C13 C 0.56405(18) 0.1036(5) 0.13567(17) 0.0244(7) Uani 1 1 d . . . . .
C28 C 0.36755(16) 0.7410(4) 0.31581(16) 0.0160(6) Uani 1 1 d . . . . .
H28A H 0.405812 0.696335 0.279288 0.019 Uiso 1 1 calc R . . . .
H28B H 0.377121 0.873211 0.324534 0.019 Uiso 1 1 calc R . . . .
C36 C 0.31411(16) 0.8628(4) 0.15387(16) 0.0169(6) Uani 1 1 d . . . . .
H36 H 0.351378 0.771083 0.144704 0.020 Uiso 1 1 calc R . . . .
C10 C 0.55918(19) 0.0887(5) 0.27631(17) 0.0219(7) Uani 1 1 d . . . . .
H10A H 0.527153 -0.022638 0.271985 0.026 Uiso 1 1 calc R . . . .
H10B H 0.613209 0.049511 0.276423 0.026 Uiso 1 1 calc R . . . .
C4 C -0.05864(17) 0.1204(5) 0.86128(17) 0.0236(7) Uani 1 1 d . . . . .
C26 C 0.28956(19) 1.1485(4) 0.8389(2) 0.0238(7) Uani 1 1 d . . . . .
H26 H 0.326198 1.243487 0.833727 0.029 Uiso 1 1 calc R . . . .
C23 C 0.18502(16) 0.8666(4) 0.85443(17) 0.0183(6) Uani 1 1 d . . . . .
H23 H 0.149307 0.769851 0.860352 0.022 Uiso 1 1 calc R . . . .
C5 C -0.1161(2) 0.1747(5) 0.90868(19) 0.0258(8) Uani 1 1 d . . . . .
H5 H -0.143590 0.284003 0.897964 0.031 Uiso 1 1 calc R . . . .
C35 C 0.29978(17) 0.9961(5) 0.09921(17) 0.0206(6) Uani 1 1 d . . . . .
H35 H 0.327690 0.996142 0.053341 0.025 Uiso 1 1 calc R . . . .
C34 C 0.24467(18) 1.1291(5) 0.11174(18) 0.0215(6) Uani 1 1 d . . . . .
H34 H 0.234743 1.220057 0.074413 0.026 Uiso 1 1 calc R . . . .
C3 C 0.04184(18) 0.3024(5) 0.79324(18) 0.0261(8) Uani 1 1 d . . . . .
H3A H 0.075508 0.195183 0.791781 0.039 Uiso 1 1 calc GR . . . .
H3B H 0.052099 0.372820 0.839490 0.039 Uiso 1 1 calc GR . . . .
H3C H 0.051166 0.379791 0.748893 0.039 Uiso 1 1 calc GR . . . .
C25 C 0.24736(19) 1.1352(5) 0.90432(18) 0.0238(7) Uani 1 1 d . . . . .
H25 H 0.254389 1.222092 0.943859 0.029 Uiso 1 1 calc R . . . .
C11 C 0.54446(19) 0.2109(5) 0.20786(18) 0.0231(7) Uani 1 1 d . . . . .
H11 H 0.579909 0.318084 0.211425 0.028 Uiso 1 1 calc R . . . .
C2 C -0.03995(18) 0.2399(5) 0.79254(17) 0.0240(7) Uani 1 1 d . . . . .
H2 H -0.072953 0.351630 0.794642 0.029 Uiso 1 1 calc R . . . .
C12 C 0.46368(18) 0.2846(5) 0.20499(18) 0.0258(7) Uani 1 1 d . . . . .
H12A H 0.457589 0.364801 0.160805 0.039 Uiso 1 1 calc GR . . . .
H12B H 0.453511 0.354529 0.251219 0.039 Uiso 1 1 calc GR . . . .
H12C H 0.427720 0.182089 0.201093 0.039 Uiso 1 1 calc GR . . . .
C14 C 0.62174(19) 0.1678(5) 0.09034(19) 0.0255(8) Uani 1 1 d . . . . .
H14 H 0.648875 0.275399 0.104464 0.031 Uiso 1 1 calc R . . . .
C18 C 0.52513(19) -0.0538(6) 0.1134(2) 0.0316(8) Uani 1 1 d . . . . .
H18 H 0.485210 -0.099533 0.144118 0.038 Uiso 1 1 calc R . . . .
C24 C 0.19476(18) 0.9950(5) 0.91218(17) 0.0223(7) Uani 1 1 d . . . . .
H24 H 0.165321 0.986387 0.956941 0.027 Uiso 1 1 calc R . . . .
C9 C -0.02056(19) -0.0419(6) 0.8780(2) 0.0349(9) Uani 1 1 d . . . . .
H9 H 0.018636 -0.082541 0.845238 0.042 Uiso 1 1 calc R . . . .
C15 C 0.64038(19) 0.0766(6) 0.02446(19) 0.0303(8) Uani 1 1 d . . . . .
H15 H 0.680296 0.122554 -0.006196 0.036 Uiso 1 1 calc R . . . .
C16 C 0.60248(19) -0.0785(6) 0.00263(18) 0.0311(8) Uani 1 1 d . . . . .
H16 H 0.616250 -0.140217 -0.042612 0.037 Uiso 1 1 calc R . . . .
C7 C -0.0958(2) -0.0881(6) 0.98852(18) 0.0329(9) Uani 1 1 d . . . . .
H7 H -0.108458 -0.158358 1.031948 0.039 Uiso 1 1 calc R . . . .
C6 C -0.13431(19) 0.0713(6) 0.97225(19) 0.0303(8) Uani 1 1 d . . . . .
H6 H -0.173844 0.111392 1.004734 0.036 Uiso 1 1 calc R . . . .
C17 C 0.5435(2) -0.1456(6) 0.0471(2) 0.0352(9) Uani 1 1 d . . . . .
H17 H 0.516275 -0.252543 0.032218 0.042 Uiso 1 1 calc R . . . .
C8 C -0.0380(2) -0.1453(6) 0.9407(2) 0.0381(9) Uani 1 1 d . . . . .
H8 H -0.010720 -0.255131 0.951131 0.046 Uiso 1 1 calc R . . . .

loop_
_atom_site_aniso_label
_atom_site_aniso_U_11
_atom_site_aniso_U_22
_atom_site_aniso_U_33
_atom_site_aniso_U_23
_atom_site_aniso_U_13
_atom_site_aniso_U_12
Mn1 0.00789(19) 0.0113(2) 0.0113(2) -0.00035(17) -0.00019(15) 0.00026(17)
Mn2 0.00841(19) 0.0114(2) 0.0117(2) 0.00065(17) -0.00009(15) 0.00057(16)
Cl2 0.0112(3) 0.0105(3) 0.0137(3) -0.0007(3) 0.0001(2) 0.0018(3)
Cl7 0.0107(3) 0.0144(3) 0.0124(3) 0.0008(2) -0.0010(2) 0.0004(2)
Cl3 0.0112(3) 0.0144(3) 0.0119(3) 0.0004(3) -0.0009(2) -0.0011(3)
Cl5 0.0107(3) 0.0139(3) 0.0166(3) 0.0027(3) -0.0014(3) -0.0025(3)
Cl6 0.0123(3) 0.0102(3) 0.0142(3) -0.0002(3) 0.0000(2) 0.0029(3)
Cl4 0.0148(3) 0.0148(4) 0.0116(3) -0.0004(2) -0.0015(3) 0.0014(3)
Cl1 0.0116(3) 0.0130(3) 0.0151(3) 0.0020(3) -0.0003(2) -0.0015(2)
Cl8 0.0137(3) 0.0185(4) 0.0111(3) 0.0004(3) 0.0002(2) -0.0007(3)
O2 0.0118(10) 0.0200(12) 0.0172(11) 0.0026(9) 0.0022(8) 0.0017(9)
O1 0.0114(10) 0.0154(11) 0.0154(10) 0.0022(9) -0.0012(8) 0.0010(8)
N4 0.0145(12) 0.0134(12) 0.0180(13) 0.0001(11) -0.0038(10) -0.0005(10)
N1 0.0114(11) 0.0145(12) 0.0128(11) -0.0008(10) -0.0004(9) -0.0022(10)
N2 0.0172(13) 0.0215(14) 0.0123(12) 0.0012(10) -0.0001(10) -0.0021(10)
N3 0.0171(13) 0.0157(13) 0.0167(13) 0.0006(10) -0.0036(10) 0.0025(10)
C31 0.0140(13) 0.0127(13) 0.0151(14) -0.0016(11) -0.0050(11) -0.0045(11)
C22 0.0127(13) 0.0143(15) 0.0160(14) 0.0002(11) -0.0029(11) 0.0045(11)
C20 0.0142(13) 0.0169(14) 0.0135(13) -0.0010(12) -0.0002(11) -0.0003(12)
C29 0.0150(13) 0.0131(14) 0.0133(13) 0.0009(11) -0.0002(11) 0.0002(12)
C33 0.0175(14) 0.0136(14) 0.0232(16) -0.0032(13) -0.0075(12) 0.0011(12)
C30 0.0188(15) 0.0131(14) 0.0202(15) 0.0000(12) -0.0061(12) -0.0031(12)
C32 0.0175(14) 0.0163(14) 0.0144(14) -0.0041(12) -0.0006(11) -0.0025(12)
C19 0.0168(14) 0.0164(15) 0.0147(14) -0.0038(11) -0.0031(11) 0.0016(12)
C21 0.0201(15) 0.0150(15) 0.0228(16) -0.0005(13) -0.0093(12) 0.0019(13)
C1 0.0270(16) 0.0165(15) 0.0143(14) 0.0056(13) -0.0006(12) -0.0081(13)
C27 0.0162(14) 0.0194(16) 0.0197(15) 0.0073(12) 0.0001(12) 0.0008(12)
C13 0.0228(16) 0.034(2) 0.0167(15) -0.0061(14) -0.0067(12) 0.0112(15)
C28 0.0166(13) 0.0137(14) 0.0175(14) 0.0030(12) -0.0027(11) -0.0012(12)
C36 0.0133(13) 0.0187(15) 0.0187(15) -0.0009(12) -0.0007(11) 0.0022(12)
C10 0.0296(17) 0.0217(17) 0.0146(15) -0.0009(12) 0.0012(12) 0.0097(14)
C4 0.0173(15) 0.038(2) 0.0154(15) 0.0044(15) -0.0047(12) -0.0087(15)
C26 0.0221(16) 0.0143(15) 0.0348(19) 0.0048(14) -0.0119(14) -0.0044(13)
C23 0.0147(14) 0.0193(15) 0.0209(16) 0.0007(12) 0.0000(12) -0.0033(12)
C5 0.0278(18) 0.0260(18) 0.0234(17) -0.0007(13) -0.0065(14) -0.0039(14)
C35 0.0217(15) 0.0238(16) 0.0164(15) 0.0027(13) 0.0013(12) -0.0018(13)
C34 0.0269(16) 0.0171(15) 0.0203(15) 0.0043(13) -0.0089(13) -0.0026(14)
C3 0.0258(17) 0.036(2) 0.0166(16) 0.0048(14) -0.0060(13) -0.0119(15)
C25 0.0298(17) 0.0187(16) 0.0227(16) -0.0058(14) -0.0096(13) 0.0028(14)
C11 0.0262(16) 0.0216(17) 0.0215(16) -0.0011(13) -0.0015(13) -0.0001(14)
C2 0.0276(16) 0.0251(17) 0.0191(16) 0.0022(14) 0.0012(13) 0.0006(15)
C12 0.0264(17) 0.034(2) 0.0169(16) -0.0043(14) -0.0028(13) 0.0100(15)
C14 0.0232(17) 0.0311(19) 0.0220(17) -0.0011(14) -0.0074(14) 0.0031(14)
C18 0.0204(16) 0.045(2) 0.0295(19) -0.0007(17) 0.0040(14) -0.0032(16)
C24 0.0233(16) 0.0297(18) 0.0139(15) -0.0010(13) 0.0015(12) 0.0044(14)
C9 0.0214(17) 0.051(3) 0.033(2) 0.0018(18) 0.0050(14) 0.0042(17)
C15 0.0224(16) 0.050(2) 0.0189(17) 0.0037(15) -0.0020(13) 0.0072(16)
C16 0.0287(17) 0.046(2) 0.0183(16) -0.0112(16) -0.0064(13) 0.0206(17)
C7 0.038(2) 0.044(2) 0.0162(16) 0.0107(16) -0.0084(14) -0.0237(18)
C6 0.0248(17) 0.046(2) 0.0198(17) -0.0061(15) 0.0017(13) -0.0117(17)
C17 0.033(2) 0.032(2) 0.040(2) -0.0107(17) -0.0156(16) -0.0031(17)
C8 0.035(2) 0.034(2) 0.045(2) 0.0114(18) -0.0128(17) 0.0052(18)

loop_
_atom_type_symbol
_atom_type_description
_atom_type_scat_dispersion_real
_atom_type_scat_dispersion_imag
_atom_type_scat_source
C C 0.0033 0.0016 'International Tables Vol C Tables 4.2.6.8 and 6.1.1.4'
H H 0.0000 0.0000 'International Tables Vol C Tables 4.2.6.8 and 6.1.1.4'
Cl Cl 0.1484 0.1585 'International Tables Vol C Tables 4.2.6.8 and 6.1.1.4'
Mn Mn 0.3368 0.7283 'International Tables Vol C Tables 4.2.6.8 and 6.1.1.4'
N N 0.0061 0.0033 'International Tables Vol C Tables 4.2.6.8 and 6.1.1.4'
O O 0.0106 0.0060 'International Tables Vol C Tables 4.2.6.8 and 6.1.1.4'

loop_
_citation_id
_citation_doi
_citation_year
1 10.1039/D2DT02928F 2022

loop_
_geom_angle_atom_site_label_1
_geom_angle_atom_site_label_2
_geom_angle_atom_site_label_3
_geom_angle
_geom_angle_site_symmetry_1
_geom_angle_site_symmetry_3
_geom_angle_publ_flag
Cl2 Mn1 Cl2 90.911(14) . 2_546 ?
Cl2 Mn1 Cl3 91.17(2) . . ?
Cl3 Mn1 Cl2 82.41(2) . 2_546 ?
Cl4 Mn1 Cl2 88.42(3) . 2_546 ?
Cl4 Mn1 Cl2 91.39(3) . . ?
Cl4 Mn1 Cl3 170.52(3) . . ?
Cl4 Mn1 Cl1 99.91(3) . . ?
Cl1 Mn1 Cl2 93.22(3) . . ?
Cl1 Mn1 Cl2 170.60(3) . 2_546 ?
Cl1 Mn1 Cl3 89.05(3) . . ?
O1 Mn1 Cl2 176.76(6) . . ?
O1 Mn1 Cl2 87.89(6) . 2_546 ?
O1 Mn1 Cl3 91.66(5) . . ?
O1 Mn1 Cl4 85.58(5) . . ?
O1 Mn1 Cl1 88.41(6) . . ?
Cl7 Mn2 Cl5 94.37(3) . . ?
Cl7 Mn2 Cl6 91.79(3) . . ?
Cl7 Mn2 Cl6 85.35(2) . 2_656 ?
Cl5 Mn2 Cl6 177.21(3) . 2_656 ?
Cl5 Mn2 Cl6 88.27(3) . . ?
Cl6 Mn2 Cl6 88.966(13) . 2_656 ?
Cl8 Mn2 Cl7 172.01(3) . . ?
Cl8 Mn2 Cl5 93.29(3) . . ?
Cl8 Mn2 Cl6 90.70(3) . . ?
Cl8 Mn2 Cl6 87.11(3) . 2_656 ?
O2 Mn2 Cl7 86.33(6) . . ?
O2 Mn2 Cl5 92.91(6) . . ?
O2 Mn2 Cl6 89.84(6) . 2_656 ?
O2 Mn2 Cl6 177.85(6) . . ?
O2 Mn2 Cl8 91.02(6) . . ?
Mn1 Cl2 Mn1 156.83(3) . 2_556 ?
Mn2 Cl6 Mn2 165.20(3) . 2_646 ?
C32 C31 C29 120.1(3) . . ?
C32 C31 C36 118.1(3) . . ?
C36 C31 C29 121.8(3) . . ?
C27 C22 C20 119.4(3) . . ?
C27 C22 C23 118.4(3) . . ?
C23 C22 C20 122.2(3) . . ?
C22 C20 C19 109.0(2) . . ?
C22 C20 C21 112.0(2) . . ?
C19 C20 C21 112.7(3) . . ?
C31 C29 C30 111.9(2) . . ?
C31 C29 C28 109.2(2) . . ?
C28 C29 C30 111.5(2) . . ?
C34 C33 C32 119.9(3) . . ?
C33 C32 C31 121.3(3) . . ?
N3 C19 C20 113.1(2) . . ?
N1 C1 C2 113.7(3) . . ?
C26 C27 C22 121.0(3) . . ?
C14 C13 C11 118.7(3) . . ?
C14 C13 C18 118.5(3) . . ?
C18 C13 C11 122.8(3) . . ?
N4 C28 C29 112.4(2) . . ?
C35 C36 C31 120.8(3) . . ?
N2 C10 C11 112.7(3) . . ?
C5 C4 C2 118.8(3) . . ?
C5 C4 C9 118.0(3) . . ?
C9 C4 C2 123.2(3) . . ?
C25 C26 C27 120.0(3) . . ?
C22 C23 C24 120.6(3) . . ?
C4 C5 C6 120.7(3) . . ?
C34 C35 C36 119.9(3) . . ?
C33 C34 C35 119.9(3) . . ?
C26 C25 C24 119.9(3) . . ?
C10 C11 C13 108.9(3) . . ?
C12 C11 C13 111.6(3) . . ?
C12 C11 C10 112.7(3) . . ?
C1 C2 C4 107.5(3) . . ?
C3 C2 C1 113.6(3) . . ?
C3 C2 C4 112.1(3) . . ?
C13 C14 C15 120.4(3) . . ?
C17 C18 C13 121.3(3) . . ?
C25 C24 C23 120.0(3) . . ?
C8 C9 C4 121.9(3) . . ?
C16 C15 C14 121.2(3) . . ?
C15 C16 C17 119.6(3) . . ?
C6 C7 C8 119.1(3) . . ?
C7 C6 C5 120.7(3) . . ?
C18 C17 C16 119.0(4) . . ?
C9 C8 C7 119.6(4) . . ?

loop_
_geom_bond_atom_site_label_1
_geom_bond_atom_site_label_2
_geom_bond_distance
_geom_bond_site_symmetry_2
_geom_bond_publ_flag
Mn1 Cl2 2.5485(8) . ?
Mn1 Cl2 2.6787(8) 2_546 ?
Mn1 Cl3 2.5660(8) . ?
Mn1 Cl4 2.4777(8) . ?
Mn1 Cl1 2.5322(8) . ?
Mn1 O1 2.208(2) . ?
Mn2 Cl7 2.5216(8) . ?
Mn2 Cl5 2.5569(8) . ?
Mn2 Cl6 2.5998(8) . ?
Mn2 Cl6 2.6507(8) 2_656 ?
Mn2 Cl8 2.4628(8) . ?
Mn2 O2 2.204(2) . ?
N4 C28 1.503(4) . ?
N1 C1 1.494(4) . ?
N2 C10 1.493(4) . ?
N3 C19 1.497(4) . ?
C31 C29 1.508(4) . ?
C31 C32 1.391(4) . ?
C31 C36 1.397(4) . ?
C22 C20 1.514(4) . ?
C22 C27 1.390(4) . ?
C22 C23 1.392(4) . ?
C20 C19 1.524(4) . ?
C20 C21 1.531(4) . ?
C29 C30 1.534(4) . ?
C29 C28 1.532(4) . ?
C33 C32 1.388(4) . ?
C33 C34 1.381(4) . ?
C1 C2 1.526(4) . ?
C27 C26 1.388(5) . ?
C13 C11 1.537(4) . ?
C13 C14 1.378(5) . ?
C13 C18 1.391(5) . ?
C36 C35 1.391(4) . ?
C10 C11 1.522(4) . ?
C4 C5 1.374(5) . ?
C4 C2 1.532(4) . ?
C4 C9 1.389(5) . ?
C26 C25 1.380(5) . ?
C23 C24 1.393(4) . ?
C5 C6 1.392(5) . ?
C35 C34 1.388(5) . ?
C3 C2 1.505(4) . ?
C25 C24 1.384(5) . ?
C11 C12 1.516(4) . ?
C14 C15 1.381(5) . ?
C18 C17 1.389(5) . ?
C9 C8 1.376(5) . ?
C15 C16 1.365(6) . ?
C16 C17 1.392(5) . ?
C7 C6 1.374(6) . ?
C7 C8 1.389(5) . ?
